data_4502820
loop_
_publ_author_name
'Bhattacharya, Suman'
'Saha, Binoy K.'

_publ_section_title
;
 Isostructurality in the Guest Free Forms and in the Clathrates of
 1,3,5-Triethyl-2,4,6-tris(4-halophenoxy)methylbenzenes
;
_journal_issue 1
_journal_name_full 'Crystal Growth &amp; Design'
_journal_page_first 169
_journal_paper_doi 10.1021/cg2009144
_journal_volume 12
_journal_year 2012
_chemical_formula_moiety 'C33 H33 F3 O3, C8 H10, 2(C4 H5)'
_chemical_formula_sum 'C49 H53 F3 O3'
_chemical_formula_weight 746.91
_chemical_name_common '1F, p-xylene'
_chemical_name_systematic
;
1,3,5-triethyl-2,4,6-tris(4-fluorophenoxy)methylbenzene, p-xylene
;
_space_group_crystal_system triclinic
_space_group_IT_number 2
_space_group_name_Hall '-P 1'
_space_group_name_H-M_alt 'P -1'
_symmetry_space_group_name_Hall '-P 1'
_symmetry_space_group_name_H-M 'P -1'
_atom_sites_solution_hydrogens geom
_atom_sites_solution_primary direct
_atom_sites_solution_secondary difmap
_audit_creation_date 2011-09-21
_audit_creation_method
;
  Olex2 1.1
  (compiled 2011.08.18 svn.r1932, GUI svn.r3819)
;
_cell_angle_alpha 65.020(4)
_cell_angle_beta 72.014(4)
_cell_angle_gamma 77.879(3)
_cell_formula_units_Z 2
_cell_length_a 10.4099(4)
_cell_length_b 14.6555(5)
_cell_length_c 16.0640(6)
_cell_measurement_reflns_used 6463
_cell_measurement_temperature 200(2)
_cell_measurement_theta_max 29.2289
_cell_measurement_theta_min 2.6952
_cell_volume 2103.92(15)
_computing_cell_refinement
;
CrysAlisPro, Oxford Diffraction Ltd.,
Version 1.171.33.66 (release 28-04-2010 CrysAlis171 .NET)
(compiled Apr 28 2010,14:27:37)
;
_computing_data_collection
;
CrysAlisPro, Oxford Diffraction Ltd.,
Version 1.171.33.66 (release 28-04-2010 CrysAlis171 .NET)
(compiled Apr 28 2010,14:27:37)
;
_computing_data_reduction
;
CrysAlisPro, Oxford Diffraction Ltd.,
Version 1.171.33.66 (release 28-04-2010 CrysAlis171 .NET)
(compiled Apr 28 2010,14:27:37)
;
_computing_molecular_graphics
;
O. V. Dolomanov, L. J. Bourhis, R. J. Gildea, J. A. K. Howard and H. Puschmann,
OLEX2: a complete structure solution, refinement and analysis program.
J. Appl. Cryst. (2009). 42, 339-341.
;
_computing_publication_material
;
O. V. Dolomanov, L. J. Bourhis, R. J. Gildea, J. A. K. Howard and H. Puschmann,
OLEX2: a complete structure solution, refinement and analysis program.
J. Appl. Cryst. (2009). 42, 339-341.
;
_computing_structure_refinement
;
XL, G.M. Sheldrick, Acta Cryst.
(2008). A64, 112-122
;
_computing_structure_solution 'SHELXS-97 (Sheldrick, 1990)'
_diffrn_ambient_temperature 200(2)
_diffrn_detector_area_resol_mean 15.9821
_diffrn_measured_fraction_theta_full 0.999
_diffrn_measured_fraction_theta_max 0.849
_diffrn_measurement_details
;
  1 omega  -69.00  -42.00   1.0000    1.5000
omega____ theta____ kappa____ phi______ frames
    -      -17.5741  115.0000 -141.0000 27

  2 omega   52.00   86.00   1.0000    1.5000
omega____ theta____ kappa____ phi______ frames
    -       19.2928  179.0000  -60.0000 34

  3 omega  -49.00   47.00   1.0000    1.5000
omega____ theta____ kappa____ phi______ frames
    -       19.2928  -77.0000   30.0000 96

  4 omega   37.00   66.00   1.0000    1.5000
omega____ theta____ kappa____ phi______ frames
    -       19.2928  179.0000 -150.0000 29

  5 omega   -6.00   89.00   1.0000    1.5000
omega____ theta____ kappa____ phi______ frames
    -       19.2928   77.0000  -60.0000 95

  6 omega  -31.00   35.00   1.0000    1.5000
omega____ theta____ kappa____ phi______ frames
    -       19.2928  -37.0000 -150.0000 66

  7 omega  -11.00   87.00   1.0000    1.5000
omega____ theta____ kappa____ phi______ frames
    -       19.2928   77.0000  150.0000 98
;
_diffrn_measurement_device_type 'Xcalibur, Eos'
_diffrn_measurement_method '\w scans'
_diffrn_orient_matrix_UB_11 0.0208474000
_diffrn_orient_matrix_UB_12 0.0288878000
_diffrn_orient_matrix_UB_13 -0.0493183000
_diffrn_orient_matrix_UB_21 -0.0481089000
_diffrn_orient_matrix_UB_22 0.0404724000
_diffrn_orient_matrix_UB_23 0.0055827000
_diffrn_orient_matrix_UB_31 0.0492652000
_diffrn_orient_matrix_UB_32 0.0200698000
_diffrn_orient_matrix_UB_33 0.0080824000
_diffrn_radiation_monochromator graphite
_diffrn_radiation_type 'Mo K\a'
_diffrn_radiation_wavelength 0.7107
_diffrn_reflns_av_R_equivalents 0.0324
_diffrn_reflns_av_unetI/netI 0.0765
_diffrn_reflns_limit_h_max 14
_diffrn_reflns_limit_h_min -13
_diffrn_reflns_limit_k_max 20
_diffrn_reflns_limit_k_min -19
_diffrn_reflns_limit_l_max 22
_diffrn_reflns_limit_l_min -20
_diffrn_reflns_number 19463
_diffrn_reflns_theta_full 25.00
_diffrn_reflns_theta_max 29.29
_diffrn_reflns_theta_min 2.70
_diffrn_source 'Enhance (Mo) X-ray Source'
_exptl_absorpt_coefficient_mu 0.081
_exptl_absorpt_correction_T_max 0.986
_exptl_absorpt_correction_T_min 0.981
_exptl_absorpt_correction_type multi-scan
_exptl_absorpt_process_details
;
CrysAlisPro, Oxford Diffraction Ltd.,
Version 1.171.33.66 (release 28-04-2010 CrysAlis171 .NET)
(compiled Apr 28 2010,14:27:37)
Empirical absorption correction using spherical harmonics,
 implemented in SCALE3 ABSPACK scaling algorithm.
;
_exptl_crystal_colour colorless
_exptl_crystal_density_diffrn 1.179
_exptl_crystal_density_method 'not measured'
_exptl_crystal_description block
_exptl_crystal_F_000 796
_exptl_crystal_size_max 0.30
_exptl_crystal_size_mid 0.20
_exptl_crystal_size_min 0.17
_refine_diff_density_max 0.219
_refine_diff_density_min -0.184
_refine_diff_density_rms 0.033
_refine_ls_extinction_method none
_refine_ls_goodness_of_fit_ref 0.864
_refine_ls_hydrogen_treatment constr
_refine_ls_matrix_type full
_refine_ls_number_parameters 503
_refine_ls_number_reflns 11504
_refine_ls_number_restraints 0
_refine_ls_restrained_S_all 0.864
_refine_ls_R_factor_all 0.1118
_refine_ls_R_factor_gt 0.0457
_refine_ls_shift/su_max 0.001
_refine_ls_shift/su_mean 0.000
_refine_ls_structure_factor_coef Fsqd
_refine_ls_weighting_details 'calc w=1/[\s^2^(Fo^2^)+(0.0555P)^2^+0.0000P] where P=(Fo^2^+2Fc^2^)/3'
_refine_ls_weighting_scheme calc
_refine_ls_wR_factor_gt 0.1018
_refine_ls_wR_factor_ref 0.1155
_reflns_number_gt 4601
_reflns_number_total 11504
_reflns_threshold_expression >2sigma(I)
_cod_data_source_file cg2009144_si_001.cif
_cod_data_source_block 1F.p-xylene
_cod_original_cell_volume 2103.93(13)
_cod_database_code 4502820

loop_
_space_group_symop_id
_space_group_symop_operation_xyz
1 'x, y, z'
2 '-x, -y, -z'

loop_
_atom_site_label
_atom_site_type_symbol
_atom_site_fract_x
_atom_site_fract_y
_atom_site_fract_z
_atom_site_U_iso_or_equiv
_atom_site_adp_type
_atom_site_occupancy
_atom_site_symmetry_multiplicity
_atom_site_calc_flag
_atom_site_refinement_flags
O1 O 0.18534(9) 0.04791(8) 0.44228(7) 0.0417(3) Uani 1 1 d .
O2 O 0.45247(9) 0.02614(8) 0.76374(7) 0.0414(3) Uani 1 1 d .
C4 C 0.36936(12) -0.15320(11) 0.73060(10) 0.0283(3) Uani 1 1 d .
C3 C 0.33111(12) -0.04989(11) 0.71189(10) 0.0281(3) Uani 1 1 d .
C5 C 0.37961(12) -0.18973(11) 0.66062(10) 0.0293(3) Uani 1 1 d .
O3 O 0.57066(9) -0.30629(8) 0.64740(8) 0.0424(3) Uani 1 1 d .
C1 C 0.32515(12) -0.02024(11) 0.55285(10) 0.0311(4) Uani 1 1 d .
C2 C 0.30964(12) 0.01649(11) 0.62337(11) 0.0308(4) Uani 1 1 d .
F1 F 0.08289(9) 0.25064(8) 0.09158(7) 0.0703(3) Uani 1 1 d .
C6 C 0.35839(12) -0.12343(12) 0.57136(10) 0.0307(3) Uani 1 1 d .
C22 C 0.47070(15) 0.06665(12) 0.82126(11) 0.0367(4) Uani 1 1 d .
C9 C 0.42490(13) -0.30008(11) 0.67931(11) 0.0363(4) Uani 1 1 d .
H9A H 0.3965 -0.3412 0.7464 0.044 Uiso 1 1 calc R
H9B H 0.3866 -0.3233 0.6445 0.044 Uiso 1 1 calc R
C8 C 0.32343(13) -0.00999(12) 0.78560(11) 0.0353(4) Uani 1 1 d .
H8A H 0.2516 0.0445 0.7838 0.042 Uiso 1 1 calc R
H8B H 0.3051 -0.0632 0.8484 0.042 Uiso 1 1 calc R
C16 C 0.16633(13) 0.10091(11) 0.35246(11) 0.0332(4) Uani 1 1 d .
C12 C 0.39630(14) -0.22357(11) 0.82600(10) 0.0366(4) Uani 1 1 d .
H12A H 0.4377 -0.1876 0.8482 0.044 Uiso 1 1 calc R
H12B H 0.4600 -0.2799 0.8185 0.044 Uiso 1 1 calc R
C7 C 0.31483(13) 0.05155(12) 0.45441(10) 0.0378(4) Uani 1 1 d .
H7A H 0.3248 0.1197 0.4452 0.045 Uiso 1 1 calc R
H7B H 0.3868 0.0326 0.4078 0.045 Uiso 1 1 calc R
C28 C 0.63821(14) -0.39704(12) 0.64617(11) 0.0383(4) Uani 1 1 d .
C14 C 0.37204(15) -0.16482(13) 0.49666(12) 0.0446(4) Uani 1 1 d .
H14A H 0.4404 -0.2220 0.5046 0.054 Uiso 1 1 calc R
H14B H 0.4033 -0.1132 0.4345 0.054 Uiso 1 1 calc R
C21 C 0.25804(15) 0.16057(13) 0.27723(12) 0.0491(5) Uani 1 1 d .
H21 H 0.3395 0.1676 0.2855 0.059 Uiso 1 1 calc R
C27 C 0.37569(17) 0.07325(12) 0.90071(12) 0.0436(4) Uani 1 1 d .
H27 H 0.2921 0.0482 0.9188 0.052 Uiso 1 1 calc R
C33 C 0.57603(16) -0.48372(12) 0.67596(12) 0.0438(4) Uani 1 1 d .
H33 H 0.4825 -0.4838 0.6998 0.053 Uiso 1 1 calc R
C10 C 0.26775(15) 0.12783(12) 0.60472(12) 0.0452(4) Uani 1 1 d .
H10A H 0.3151 0.1682 0.5410 0.054 Uiso 1 1 calc R
H10B H 0.2945 0.1450 0.6487 0.054 Uiso 1 1 calc R
C20 C 0.22990(15) 0.21034(13) 0.18917(12) 0.0513(5) Uani 1 1 d .
H20 H 0.2923 0.2502 0.1379 0.062 Uiso 1 1 calc R
C17 C 0.04569(14) 0.09073(13) 0.33963(12) 0.0500(5) Uani 1 1 d .
H17 H -0.0166 0.0499 0.3901 0.060 Uiso 1 1 calc R
C19 C 0.11029(16) 0.20015(13) 0.17881(12) 0.0452(4) Uani 1 1 d .
C18 C 0.01757(17) 0.14111(15) 0.25206(13) 0.0605(5) Uani 1 1 d .
H18 H -0.0637 0.1349 0.2431 0.073 Uiso 1 1 calc R
C13 C 0.26637(15) -0.26434(13) 0.90051(12) 0.0540(5) Uani 1 1 d .
H13A H 0.2272 -0.3026 0.8802 0.081 Uiso 1 1 calc R
H13B H 0.2028 -0.2088 0.9080 0.081 Uiso 1 1 calc R
H13C H 0.2878 -0.3071 0.9599 0.081 Uiso 1 1 calc R
C29 C 0.77760(16) -0.39645(14) 0.61142(12) 0.0523(5) Uani 1 1 d .
H29 H 0.8185 -0.3377 0.5918 0.063 Uiso 1 1 calc R
F2 F 0.55492(14) 0.19508(10) 0.97906(10) 0.1022(4) Uani 1 1 d .
C25 C 0.5256(2) 0.15283(14) 0.92645(16) 0.0650(6) Uani 1 1 d .
C26 C 0.4039(2) 0.11685(13) 0.95368(13) 0.0581(5) Uani 1 1 d .
H26 H 0.3399 0.1213 1.0073 0.070 Uiso 1 1 calc R
C32 C 0.65527(19) -0.57110(14) 0.66994(14) 0.0611(5) Uani 1 1 d .
H32 H 0.6155 -0.6303 0.6892 0.073 Uiso 1 1 calc R
C23 C 0.59512(16) 0.10370(13) 0.79562(13) 0.0518(5) Uani 1 1 d .
H23 H 0.6602 0.0992 0.7424 0.062 Uiso 1 1 calc R
C15 C 0.24001(17) -0.19840(14) 0.50075(13) 0.0591(5) Uani 1 1 d .
H15A H 0.2573 -0.2295 0.4559 0.089 Uiso 1 1 calc R
H15B H 0.1749 -0.1407 0.4855 0.089 Uiso 1 1 calc R
H15C H 0.2049 -0.2461 0.5634 0.089 Uiso 1 1 calc R
C30 C 0.85554(18) -0.48322(17) 0.60591(15) 0.0676(6) Uani 1 1 d .
H30 H 0.9493 -0.4842 0.5828 0.081 Uiso 1 1 calc R
C37 C -0.30842(19) -0.40489(15) 1.33713(14) 0.0581(5) Uani 1 1 d .
C36 C -0.31322(19) -0.35116(14) 1.24459(15) 0.0607(5) Uani 1 1 d .
H36 H -0.3649 -0.2891 1.2288 0.073 Uiso 1 1 calc R
C11 C 0.11516(16) 0.15371(14) 0.61552(14) 0.0672(6) Uani 1 1 d .
H11A H 0.0886 0.1386 0.5709 0.101 Uiso 1 1 calc R
H11B H 0.0930 0.2243 0.6037 0.101 Uiso 1 1 calc R
H11C H 0.0679 0.1145 0.6788 0.101 Uiso 1 1 calc R
C24 C 0.6231(2) 0.14721(14) 0.84854(16) 0.0640(6) Uani 1 1 d .
H24 H 0.7065 0.1722 0.8316 0.077 Uiso 1 1 calc R
F3 F 0.86777(12) -0.65445(10) 0.62875(11) 0.1189(5) Uani 1 1 d .
C44 C 0.5137(3) 0.45692(15) 0.93690(17) 0.0775(7) Uani 1 1 d .
H44 H 0.5215 0.4271 0.8944 0.093 Uiso 1 1 calc R
C34 C -0.16878(19) -0.47645(17) 1.19390(18) 0.0671(6) Uani 1 1 d .
C35 C -0.2448(2) -0.38578(16) 1.17497(15) 0.0676(6) Uani 1 1 d .
H35 H -0.2501 -0.3465 1.1129 0.081 Uiso 1 1 calc R
C42 C 0.3776(2) 0.49969(17) 1.06809(16) 0.0742(6) Uani 1 1 d .
C43 C 0.3936(3) 0.45705(16) 1.00392(18) 0.0787(7) Uani 1 1 d .
H43 H 0.3216 0.4274 1.0057 0.094 Uiso 1 1 calc R
C39 C -0.1610(2) -0.53189(16) 1.2859(2) 0.0775(7) Uani 1 1 d .
H39 H -0.1087 -0.5937 1.3007 0.093 Uiso 1 1 calc R
C31 C 0.7908(2) -0.56819(16) 0.63561(16) 0.0726(6) Uani 1 1 d .
C38 C -0.2309(2) -0.49658(17) 1.35792(16) 0.0751(6) Uani 1 1 d .
H38 H -0.2249 -0.5351 1.4200 0.090 Uiso 1 1 calc R
C41 C -0.3887(2) -0.36599(19) 1.41347(16) 0.1026(8) Uani 1 1 d .
H41A H -0.4302 -0.2992 1.3849 0.154 Uiso 1 1 calc R
H41B H -0.3290 -0.3640 1.4478 0.154 Uiso 1 1 calc R
H41C H -0.4577 -0.4101 1.4563 0.154 Uiso 1 1 calc R
C45 C 0.2454(3) 0.5023(2) 1.13920(18) 0.1168(9) Uani 1 1 d .
H45A H 0.2553 0.5310 1.1804 0.175 Uiso 1 1 calc R
H45B H 0.2193 0.4348 1.1759 0.175 Uiso 1 1 calc R
H45C H 0.1769 0.5428 1.1068 0.175 Uiso 1 1 calc R
C40 C -0.0945(2) -0.5151(2) 1.1159(2) 0.1179(10) Uani 1 1 d .
H40A H -0.1591 -0.5247 1.0894 0.177 Uiso 1 1 calc R
H40B H -0.0429 -0.5782 1.1418 0.177 Uiso 1 1 calc R
H40C H -0.0344 -0.4666 1.0672 0.177 Uiso 1 1 calc R
C46 C 0.98690(19) 0.1013(2) 0.9357(2) 0.0910(8) Uani 1 1 d .
C49 C 0.9745(2) 0.2086(2) 0.8673(2) 0.1313(11) Uani 1 1 d .
H49A H 0.8984 0.2453 0.8952 0.197 Uiso 1 1 calc R
H49B H 0.9613 0.2102 0.8102 0.197 Uiso 1 1 calc R
H49C H 1.0558 0.2392 0.8528 0.197 Uiso 1 1 calc R
C48 C 0.9780(2) -0.0750(3) 0.9792(3) 0.0957(9) Uani 1 1 d .
H48 H 0.9631 -0.1260 0.9642 0.115 Uiso 1 1 calc R
C47 C 0.9650(2) 0.0235(3) 0.9171(2) 0.0944(9) Uani 1 1 d .
H47 H 0.9408 0.0377 0.8615 0.113 Uiso 1 1 calc R

loop_
_atom_site_aniso_label
_atom_site_aniso_U_11
_atom_site_aniso_U_22
_atom_site_aniso_U_33
_atom_site_aniso_U_23
_atom_site_aniso_U_13
_atom_site_aniso_U_12
O1 0.0258(5) 0.0577(7) 0.0308(6) -0.0017(6) -0.0095(5) -0.0111(5)
O2 0.0333(6) 0.0586(7) 0.0409(7) -0.0291(6) -0.0014(5) -0.0118(5)
C4 0.0202(7) 0.0333(9) 0.0290(9) -0.0094(8) -0.0055(6) -0.0045(6)
C3 0.0218(7) 0.0331(9) 0.0302(9) -0.0134(8) -0.0050(6) -0.0038(6)
C5 0.0230(7) 0.0311(9) 0.0330(9) -0.0117(8) -0.0054(6) -0.0046(6)
O3 0.0303(6) 0.0357(6) 0.0591(8) -0.0197(6) -0.0076(5) -0.0013(5)
C1 0.0215(7) 0.0361(9) 0.0304(9) -0.0054(8) -0.0074(6) -0.0065(6)
C2 0.0217(7) 0.0315(9) 0.0368(10) -0.0114(8) -0.0060(7) -0.0033(6)
F1 0.0754(7) 0.0889(8) 0.0437(7) -0.0075(6) -0.0325(6) -0.0141(6)
C6 0.0249(7) 0.0389(9) 0.0278(9) -0.0127(8) -0.0031(6) -0.0077(6)
C22 0.0433(9) 0.0364(9) 0.0350(10) -0.0152(8) -0.0154(8) -0.0011(7)
C9 0.0314(8) 0.0366(10) 0.0415(10) -0.0164(8) -0.0056(7) -0.0066(7)
C8 0.0308(8) 0.0401(10) 0.0353(9) -0.0178(8) -0.0029(7) -0.0048(7)
C16 0.0284(8) 0.0379(9) 0.0297(9) -0.0087(8) -0.0083(7) -0.0032(7)
C12 0.0350(8) 0.0376(9) 0.0347(10) -0.0110(8) -0.0116(7) 0.0001(7)
C7 0.0305(8) 0.0451(10) 0.0342(10) -0.0069(8) -0.0109(7) -0.0099(7)
C28 0.0370(9) 0.0399(10) 0.0351(10) -0.0153(9) -0.0087(7) 0.0034(8)
C14 0.0541(10) 0.0484(11) 0.0344(10) -0.0173(9) -0.0068(8) -0.0139(8)
C21 0.0362(9) 0.0622(12) 0.0393(11) 0.0001(10) -0.0149(8) -0.0189(8)
C27 0.0548(10) 0.0400(10) 0.0389(11) -0.0170(9) -0.0140(8) -0.0025(8)
C33 0.0448(9) 0.0377(10) 0.0472(11) -0.0174(9) -0.0110(8) 0.0013(8)
C10 0.0453(10) 0.0356(10) 0.0472(11) -0.0129(9) -0.0089(8) 0.0011(7)
C20 0.0448(10) 0.0616(12) 0.0343(10) 0.0003(10) -0.0097(8) -0.0189(8)
C17 0.0303(9) 0.0682(13) 0.0429(11) -0.0069(10) -0.0096(8) -0.0172(8)
C19 0.0479(10) 0.0524(11) 0.0328(10) -0.0085(9) -0.0180(8) -0.0047(8)
C18 0.0418(10) 0.0838(15) 0.0531(13) -0.0100(12) -0.0244(9) -0.0163(9)
C13 0.0510(10) 0.0556(12) 0.0366(11) -0.0004(10) -0.0081(8) -0.0089(8)
C29 0.0419(10) 0.0572(12) 0.0517(12) -0.0213(10) -0.0070(8) 0.0012(9)
F2 0.1656(12) 0.0868(9) 0.1015(11) -0.0522(9) -0.0698(9) -0.0178(8)
C25 0.1065(17) 0.0477(12) 0.0647(15) -0.0254(12) -0.0496(14) -0.0048(11)
C26 0.0915(15) 0.0483(12) 0.0449(12) -0.0254(10) -0.0259(11) 0.0021(10)
C32 0.0709(14) 0.0399(11) 0.0735(15) -0.0269(11) -0.0211(11) 0.0082(10)
C23 0.0511(10) 0.0563(12) 0.0528(12) -0.0197(10) -0.0167(9) -0.0119(9)
C15 0.0751(13) 0.0582(12) 0.0603(13) -0.0259(11) -0.0283(10) -0.0152(9)
C30 0.0445(11) 0.0819(16) 0.0726(15) -0.0396(14) -0.0092(10) 0.0158(11)
C37 0.0791(13) 0.0490(13) 0.0536(14) -0.0199(12) -0.0173(11) -0.0194(10)
C36 0.0810(13) 0.0424(12) 0.0565(14) -0.0172(11) -0.0150(11) -0.0080(9)
C11 0.0524(11) 0.0548(12) 0.0749(15) -0.0219(12) -0.0083(10) 0.0170(9)
C24 0.0717(13) 0.0593(13) 0.0761(16) -0.0211(13) -0.0375(12) -0.0186(10)
F3 0.1005(9) 0.0895(10) 0.1747(16) -0.0847(11) -0.0345(9) 0.0492(8)
C44 0.120(2) 0.0572(15) 0.0646(17) -0.0115(13) -0.0516(16) -0.0098(14)
C34 0.0595(13) 0.0707(16) 0.0854(18) -0.0427(15) -0.0150(12) -0.0117(11)
C35 0.0750(14) 0.0697(15) 0.0585(14) -0.0216(13) -0.0160(11) -0.0153(11)
C42 0.0966(18) 0.0615(14) 0.0561(15) -0.0001(13) -0.0416(13) -0.0048(12)
C43 0.107(2) 0.0647(15) 0.0674(16) -0.0019(13) -0.0483(15) -0.0244(13)
C39 0.0604(13) 0.0475(13) 0.119(2) -0.0220(15) -0.0317(14) -0.0020(10)
C31 0.0696(15) 0.0601(15) 0.0876(18) -0.0423(14) -0.0223(12) 0.0297(12)
C38 0.0854(15) 0.0701(16) 0.0631(16) -0.0009(13) -0.0332(13) -0.0252(12)
C41 0.145(2) 0.110(2) 0.0735(17) -0.0574(17) -0.0029(16) -0.0439(16)
C45 0.117(2) 0.138(3) 0.075(2) -0.0143(18) -0.0377(17) -0.0073(18)
C40 0.0802(17) 0.161(3) 0.157(3) -0.119(2) -0.0095(17) -0.0051(16)
C46 0.0382(12) 0.131(3) 0.126(3) -0.089(2) 0.0139(13) -0.0167(13)
C49 0.0846(19) 0.141(3) 0.169(3) -0.071(3) -0.0055(19) -0.0255(18)
C48 0.0441(13) 0.145(3) 0.137(3) -0.110(3) 0.0088(14) -0.0159(14)
C47 0.0477(13) 0.144(3) 0.114(2) -0.089(3) 0.0066(13) -0.0113(15)

loop_
_atom_type_symbol
_atom_type_description
_atom_type_scat_dispersion_real
_atom_type_scat_dispersion_imag
_atom_type_scat_source
C C 0.0033 0.0016 'International Tables Vol C Tables 4.2.6.8 and 6.1.1.4'
H H 0.0000 0.0000 'International Tables Vol C Tables 4.2.6.8 and 6.1.1.4'
O O 0.0106 0.0060 'International Tables Vol C Tables 4.2.6.8 and 6.1.1.4'
F F 0.0171 0.0103 'International Tables Vol C Tables 4.2.6.8 and 6.1.1.4'

loop_
_geom_angle_atom_site_label_1
_geom_angle_atom_site_label_2
_geom_angle_atom_site_label_3
_geom_angle
_geom_angle_site_symmetry_1
_geom_angle_site_symmetry_3
C16 O1 C7 116.17(11) . .
C22 O2 C8 117.86(11) . .
C3 C4 C12 119.86(13) . .
C5 C4 C3 119.06(13) . .
C5 C4 C12 121.07(13) . .
C4 C3 C8 119.23(13) . .
C2 C3 C4 120.56(13) . .
C2 C3 C8 120.06(13) . .
C4 C5 C6 120.66(13) . .
C4 C5 C9 119.20(13) . .
C6 C5 C9 119.96(13) . .
C28 O3 C9 118.03(11) . .
C2 C1 C7 120.44(14) . .
C6 C1 C2 120.39(13) . .
C6 C1 C7 119.06(14) . .
C3 C2 C1 119.82(13) . .
C3 C2 C10 119.74(14) . .
C1 C2 C10 120.44(14) . .
C5 C6 C14 119.51(14) . .
C1 C6 C5 119.43(13) . .
C1 C6 C14 121.06(14) . .
O2 C22 C27 125.04(14) . .
O2 C22 C23 115.87(14) . .
C27 C22 C23 119.09(15) . .
O3 C9 C5 105.69(11) . .
O2 C8 C3 106.73(11) . .
O1 C16 C17 115.83(13) . .
C21 C16 O1 124.67(13) . .
C21 C16 C17 119.50(15) . .
C4 C12 C13 112.34(11) . .
O1 C7 C1 109.28(11) . .
O3 C28 C33 124.33(13) . .
O3 C28 C29 114.86(14) . .
C33 C28 C29 120.81(14) . .
C6 C14 C15 113.64(13) . .
C16 C21 C20 120.31(14) . .
C22 C27 C26 120.43(17) . .
C28 C33 C32 119.11(15) . .
C2 C10 C11 112.18(13) . .
C19 C20 C21 119.00(15) . .
C18 C17 C16 120.00(15) . .
C20 C19 F1 118.49(15) . .
C20 C19 C18 122.01(16) . .
C18 C19 F1 119.50(14) . .
C19 C18 C17 119.17(15) . .
C30 C29 C28 119.82(18) . .
C26 C25 F2 119.4(2) . .
C26 C25 C24 122.46(18) . .
C24 C25 F2 118.1(2) . .
C25 C26 C27 119.03(18) . .
C31 C32 C33 118.75(18) . .
C24 C23 C22 120.41(18) . .
C31 C30 C29 118.06(18) . .
C36 C37 C38 117.41(19) . .
C36 C37 C41 120.89(19) . .
C38 C37 C41 121.7(2) . .
C35 C36 C37 122.01(18) . .
C25 C24 C23 118.57(18) . .
C43 C44 C42 120.8(2) . 2_667
C35 C34 C39 117.8(2) . .
C35 C34 C40 121.2(2) . .
C39 C34 C40 121.0(2) . .
C34 C35 C36 121.7(2) . .
C44 C42 C45 120.9(3) 2_667 .
C43 C42 C44 117.6(2) . 2_667
C43 C42 C45 121.5(3) . .
C42 C43 C44 121.6(2) . .
C34 C39 C38 120.88(19) . .
C32 C31 C30 123.45(17) . .
C32 C31 F3 118.3(2) . .
C30 C31 F3 118.29(19) . .
C37 C38 C39 120.3(2) . .
C48 C46 C49 122.2(3) 2_757 .
C47 C46 C49 121.1(4) . .
C47 C46 C48 116.6(3) . 2_757
C47 C48 C46 122.2(3) . 2_757
C48 C47 C46 121.1(3) . .

loop_
_geom_bond_atom_site_label_1
_geom_bond_atom_site_label_2
_geom_bond_distance
_geom_bond_site_symmetry_2
O1 C16 1.3746(16) .
O1 C7 1.4350(15) .
O2 C22 1.3643(17) .
O2 C8 1.4348(16) .
C4 C3 1.4063(19) .
C4 C5 1.4042(19) .
C4 C12 1.5165(19) .
C3 C2 1.3983(19) .
C3 C8 1.5023(19) .
C5 C6 1.4064(19) .
C5 C9 1.5116(19) .
O3 C9 1.4403(15) .
O3 C28 1.3728(17) .
C1 C2 1.402(2) .
C1 C6 1.400(2) .
C1 C7 1.507(2) .
C2 C10 1.520(2) .
F1 C19 1.3693(17) .
C6 C14 1.517(2) .
C22 C27 1.379(2) .
C22 C23 1.385(2) .
C16 C21 1.372(2) .
C16 C17 1.3807(18) .
C12 C13 1.534(2) .
C28 C33 1.379(2) .
C28 C29 1.385(2) .
C14 C15 1.529(2) .
C21 C20 1.383(2) .
C27 C26 1.382(2) .
C33 C32 1.393(2) .
C10 C11 1.526(2) .
C20 C19 1.352(2) .
C17 C18 1.377(2) .
C19 C18 1.362(2) .
C29 C30 1.379(2) .
F2 C25 1.368(2) .
C25 C26 1.348(3) .
C25 C24 1.368(3) .
C32 C31 1.349(2) .
C23 C24 1.380(2) .
C30 C31 1.373(3) .
C37 C36 1.369(2) .
C37 C38 1.379(3) .
C37 C41 1.512(3) .
C36 C35 1.361(2) .
F3 C31 1.375(2) .
C44 C42 1.377(3) 2_667
C44 C43 1.375(3) .
C34 C35 1.360(3) .
C34 C39 1.372(3) .
C34 C40 1.518(3) .
C42 C44 1.377(3) 2_667
C42 C43 1.369(3) .
C42 C45 1.498(3) .
C39 C38 1.401(3) .
C46 C49 1.496(4) .
C46 C48 1.398(4) 2_757
C46 C47 1.372(3) .
C48 C46 1.398(4) 2_757
C48 C47 1.372(4) .
